data_7003987
loop_
_publ_author_name
'Brice\~no, Alexander'
'Fulgence, Aaron'
'Hill, Yennifer'
'Atencio, Reinaldo'

_publ_section_title
;
 A non-photochemical route for the regioselective preparation of
 rtct-pyridylcyclobutanes via hydrothermal isomerisation promoted by
 polymolybdates
;
_journal_issue 25
_journal_name_full 'Dalton Transactions'
_journal_page_first 3275
_journal_page_last 3278
_journal_paper_doi 10.1039/b801845f
_journal_year 2008
_chemical_compound_source Synthesis
_chemical_formula_moiety 'C24 H24 N4, Mo8 O26'
_chemical_formula_sum 'C24 H24 Mo8 N4 O26'
_chemical_formula_weight 1551.99
_chemical_name_systematic
;
?
;
_space_group_IT_number 2
_symmetry_cell_setting triclinic
_symmetry_space_group_name_Hall '-P 1'
_symmetry_space_group_name_H-M 'P -1'
_atom_sites_solution_hydrogens geom
_atom_sites_solution_primary direct
_atom_sites_solution_secondary difmap
_audit_creation_method SHELXL-97
_cell_angle_alpha 100.807(5)
_cell_angle_beta 106.923(4)
_cell_angle_gamma 97.085(5)
_cell_formula_units_Z 1
_cell_length_a 9.620(2)
_cell_length_b 10.087(2)
_cell_length_c 10.578(3)
_cell_measurement_reflns_used 2490
_cell_measurement_temperature 295(2)
_cell_measurement_theta_max 28.01
_cell_measurement_theta_min 2.14
_cell_volume 947.1(4)
_computing_cell_refinement 'CrystalClear (Rigaku/MSC Inc., 2005)'
_computing_data_collection 'CrystalClear (Rigaku/MSC Inc., 2005)'
_computing_data_reduction 'CrystalClear (Rigaku/MSC Inc., 2005)'
_computing_molecular_graphics
;
SHELXLTL-NT V5.1 (Bruker AXS, 1998) and DIAMOND
(Brandenburg, 1998)
;
_computing_publication_material
;
SHELXLTL-NT V5.1 (Bruker AXS, 1998) and PLATON (Spek, 2003).
;
_computing_structure_refinement 'SHELXLTL-NT V5.1 (Bruker AXS, 1998)'
_computing_structure_solution 'SHELXLTL-NT V5.1 (Bruker AXS, 1998)'
_diffrn_ambient_temperature 295(2)
_diffrn_detector_area_resol_mean 14.6306
_diffrn_measured_fraction_theta_full 0.974
_diffrn_measured_fraction_theta_max 0.765
_diffrn_measurement_device
;
Mercury (2x2 bin mode)
;
_diffrn_measurement_device_type 'Rigaku AFC7S Mercury'
_diffrn_measurement_method '\w '
_diffrn_radiation_detector CCD
_diffrn_radiation_monochromator graphite
_diffrn_radiation_source 'normal-focus sealed tube'
_diffrn_radiation_type MoK\a
_diffrn_radiation_wavelength 0.71073
_diffrn_reflns_av_R_equivalents 0.0678
_diffrn_reflns_av_sigmaI/netI 0.0683
_diffrn_reflns_limit_h_max 12
_diffrn_reflns_limit_h_min -12
_diffrn_reflns_limit_k_max 13
_diffrn_reflns_limit_k_min -12
_diffrn_reflns_limit_l_max 13
_diffrn_reflns_limit_l_min -12
_diffrn_reflns_number 10969
_diffrn_reflns_theta_full 25.00
_diffrn_reflns_theta_max 28.23
_diffrn_reflns_theta_min 2.07
_diffrn_standards_decay_% 0
_diffrn_standards_interval_count 0
_diffrn_standards_interval_time 0
_diffrn_standards_number 0
_exptl_absorpt_coefficient_mu 2.662
_exptl_absorpt_correction_T_max 0.821
_exptl_absorpt_correction_T_min 0.695
_exptl_absorpt_correction_type multi-scan
_exptl_absorpt_process_details 'Jacobson, R. (1998) Private communication'
_exptl_crystal_colour 'Pale yellow'
_exptl_crystal_density_diffrn 2.721
_exptl_crystal_density_method 'not measured'
_exptl_crystal_description Prism
_exptl_crystal_F_000 740
_exptl_crystal_size_max 0.26
_exptl_crystal_size_mid 0.10
_exptl_crystal_size_min 0.08
_refine_diff_density_max 1.956
_refine_diff_density_min -1.267
_refine_diff_density_rms 0.219
_refine_ls_extinction_method none
_refine_ls_goodness_of_fit_ref 1.091
_refine_ls_hydrogen_treatment constr
_refine_ls_matrix_type full
_refine_ls_number_parameters 280
_refine_ls_number_reflns 3580
_refine_ls_number_restraints 0
_refine_ls_restrained_S_all 1.091
_refine_ls_R_factor_all 0.0645
_refine_ls_R_factor_gt 0.0477
_refine_ls_shift/su_max 0.000
_refine_ls_shift/su_mean 0.000
_refine_ls_structure_factor_coef Fsqd
_refine_ls_weighting_details 'calc w=1/[\s^2^(Fo^2^)+(0.0564P)^2^+0.0000P] where P=(Fo^2^+2Fc^2^)/3'
_refine_ls_weighting_scheme calc
_refine_ls_wR_factor_gt 0.1133
_refine_ls_wR_factor_ref 0.1255
_reflns_number_gt 2746
_reflns_number_total 3580
_reflns_threshold_expression >2sigma(I)
_cod_data_source_file b801845f.txt
_cod_data_source_block shelxle2
_cod_depositor_comments
;
The following automatic conversions were performed:
'_symmetry_cell_setting' value 'Triclinic' changed to 'triclinic'
according to '/home/saulius/struct/CIF-dictionaries/cif_core.dic'
dictionary named 'cif_core.dic' version 2.4.1 from
2010-06-29.

'_exptl_absorpt_correction_type' value 'Multi-scan' changed
to 'multi-scan' according to
'/home/saulius/struct/CIF-dictionaries/cif_core.dic' dictionary named
'cif_core.dic' version 2.4.1 from 2010-06-29.

Automatic conversion script
Id: cif_fix_enum 1527 2010-12-29 10:47:43Z saulius 
;
_cod_original_cell_volume 947.2(4)
_cod_original_sg_symbol_Hall -P1
_cod_original_sg_symbol_H-M P-1
_cod_database_code 7003987

loop_
_symmetry_equiv_pos_as_xyz
'x, y, z'
'-x, -y, -z'

loop_
_atom_site_label
_atom_site_type_symbol
_atom_site_fract_x
_atom_site_fract_y
_atom_site_fract_z
_atom_site_U_iso_or_equiv
_atom_site_adp_type
_atom_site_occupancy
_atom_site_symmetry_multiplicity
_atom_site_calc_flag
_atom_site_refinement_flags
_atom_site_disorder_assembly
_atom_site_disorder_group
Mo1 Mo 0.56380(6) 0.28990(5) 1.13105(5) 0.02086(18) Uani 1 1 d . . .
Mo2 Mo 0.68905(5) 0.02856(5) 1.00195(5) 0.01729(17) Uani 1 1 d . . .
Mo3 Mo 0.30967(6) 0.24137(5) 0.83736(6) 0.02356(18) Uani 1 1 d . . .
Mo4 Mo 0.43164(6) -0.02246(5) 0.71488(5) 0.01965(17) Uani 1 1 d . . .
O1 O 0.1460(5) 0.2948(4) 0.7857(5) 0.0382(12) Uani 1 1 d . . .
O2 O 0.4881(4) 0.1068(4) 0.9317(4) 0.0208(10) Uani 1 1 d . . .
O3 O 0.5872(5) 0.3779(4) 1.2910(5) 0.0334(12) Uani 1 1 d . . .
O4 O 0.5807(4) -0.1074(4) 0.8331(4) 0.0198(9) Uani 1 1 d . . .
O5 O 0.1990(4) 0.0760(4) 0.9204(4) 0.0246(10) Uani 1 1 d . . .
O6 O 0.3555(5) -0.1557(4) 0.5768(4) 0.0314(11) Uani 1 1 d . . .
O7 O 0.2763(5) 0.0761(4) 0.6971(4) 0.0246(10) Uani 1 1 d . . .
O8 O 0.3789(5) 0.3209(4) 1.0298(4) 0.0251(10) Uani 1 1 d . . .
O9 O 0.3110(4) -0.1488(4) 0.8298(4) 0.0188(9) Uani 1 1 d . . .
O10 O 0.6811(5) 0.3870(4) 1.0750(5) 0.0312(12) Uani 1 1 d . . .
O11 O 0.4316(5) 0.3407(4) 0.7908(5) 0.0336(12) Uani 1 1 d . . .
O12 O 0.8000(5) 0.1330(4) 0.9492(4) 0.0269(11) Uani 1 1 d . . .
O13 O 0.5580(5) 0.0776(4) 0.6699(4) 0.0257(10) Uani 1 1 d . . .
N1 N 0.2021(7) 0.5017(6) 0.1083(6) 0.0456(17) Uani 1 1 d . . .
H1B H 0.2478 0.5002 0.0494 0.055 Uiso 1 1 calc R . .
N2 N 0.2522(8) 0.1009(6) 0.3967(6) 0.0448(16) Uani 1 1 d . . .
H2B H 0.3048 0.0425 0.3760 0.054 Uiso 1 1 calc R . .
C1 C -0.0303(7) 0.5038(6) 0.3924(6) 0.0244(14) Uani 1 1 d . . .
H1 H -0.1343 0.5023 0.3436 0.029 Uiso 1 1 calc R . .
C2 C -0.0207(7) 0.3834(6) 0.4716(6) 0.0222(14) Uani 1 1 d . . .
H2 H -0.1201 0.3326 0.4559 0.027 Uiso 1 1 calc R . .
C3 C 0.0571(7) 0.5063(6) 0.2963(6) 0.0236(14) Uani 1 1 d . . .
C4 C 0.1661(8) 0.6167(6) 0.3060(7) 0.0342(17) Uani 1 1 d . . .
H4 H 0.1907 0.6934 0.3780 0.041 Uiso 1 1 calc R . .
C5 C 0.2366(8) 0.6129(7) 0.2111(8) 0.0377(19) Uani 1 1 d . . .
H5 H 0.3082 0.6872 0.2177 0.045 Uiso 1 1 calc R . .
C6 C 0.1011(8) 0.3948(7) 0.0940(7) 0.0415(19) Uani 1 1 d . . .
H6 H 0.0799 0.3194 0.0211 0.050 Uiso 1 1 calc R . .
C7 C 0.0273(7) 0.3947(6) 0.1862(6) 0.0293(15) Uani 1 1 d . . .
H7 H -0.0442 0.3187 0.1754 0.035 Uiso 1 1 calc R . .
C8 C 0.0806(7) 0.2854(6) 0.4519(6) 0.0240(14) Uani 1 1 d . . .
C9 C 0.2343(8) 0.3266(7) 0.4876(7) 0.0377(18) Uani 1 1 d . . .
H9 H 0.2795 0.4176 0.5298 0.045 Uiso 1 1 calc R . .
C10 C 0.3182(8) 0.2288(8) 0.4585(7) 0.0388(18) Uani 1 1 d . . .
H10 H 0.4204 0.2538 0.4827 0.047 Uiso 1 1 calc R . .
C11 C 0.1079(9) 0.0589(7) 0.3655(8) 0.044(2) Uani 1 1 d . . .
H11 H 0.0657 -0.0330 0.3251 0.053 Uiso 1 1 calc R . .
C12 C 0.0219(8) 0.1489(6) 0.3919(7) 0.0376(18) Uani 1 1 d . . .
H12 H -0.0795 0.1181 0.3690 0.045 Uiso 1 1 calc R . .

loop_
_atom_site_aniso_label
_atom_site_aniso_U_11
_atom_site_aniso_U_22
_atom_site_aniso_U_33
_atom_site_aniso_U_23
_atom_site_aniso_U_13
_atom_site_aniso_U_12
Mo1 0.0226(3) 0.0132(3) 0.0260(3) 0.0014(2) 0.0096(3) 0.0009(2)
Mo2 0.0152(3) 0.0152(3) 0.0206(3) 0.0006(2) 0.0077(2) 0.0004(2)
Mo3 0.0249(4) 0.0191(3) 0.0292(3) 0.0068(2) 0.0108(3) 0.0066(2)
Mo4 0.0213(3) 0.0184(3) 0.0187(3) 0.0019(2) 0.0079(2) 0.0019(2)
O1 0.030(3) 0.041(3) 0.049(3) 0.017(2) 0.012(2) 0.019(2)
O2 0.020(2) 0.021(2) 0.022(2) 0.0044(18) 0.0073(19) 0.0032(18)
O3 0.045(3) 0.021(2) 0.032(3) -0.001(2) 0.015(2) 0.003(2)
O4 0.022(2) 0.0120(19) 0.026(2) -0.0009(17) 0.0131(19) 0.0007(17)
O5 0.022(2) 0.021(2) 0.033(3) 0.0062(19) 0.012(2) 0.0052(18)
O6 0.040(3) 0.026(2) 0.022(2) -0.0029(19) 0.009(2) 0.001(2)
O7 0.021(2) 0.029(2) 0.023(2) 0.0076(19) 0.0053(19) 0.0050(19)
O8 0.027(3) 0.017(2) 0.031(3) 0.0012(19) 0.011(2) 0.0066(19)
O9 0.015(2) 0.021(2) 0.018(2) 0.0025(17) 0.0045(17) 0.0015(17)
O10 0.029(3) 0.028(2) 0.040(3) 0.009(2) 0.018(2) 0.003(2)
O11 0.034(3) 0.029(3) 0.044(3) 0.011(2) 0.021(3) 0.007(2)
O12 0.026(2) 0.025(2) 0.031(3) 0.006(2) 0.013(2) 0.0012(19)
O13 0.026(2) 0.026(2) 0.029(2) 0.008(2) 0.015(2) 0.005(2)
N1 0.058(4) 0.034(3) 0.055(4) 0.001(3) 0.041(4) 0.006(3)
N2 0.059(4) 0.038(4) 0.046(4) 0.011(3) 0.024(3) 0.023(3)
C1 0.030(4) 0.024(3) 0.023(3) 0.002(3) 0.014(3) 0.011(3)
C2 0.029(4) 0.025(3) 0.016(3) 0.008(3) 0.008(3) 0.009(3)
C3 0.029(4) 0.023(3) 0.019(3) 0.004(3) 0.008(3) 0.010(3)
C4 0.047(5) 0.022(3) 0.034(4) -0.002(3) 0.021(4) 0.004(3)
C5 0.032(4) 0.031(4) 0.050(5) 0.015(4) 0.015(4) -0.007(3)
C6 0.055(5) 0.036(4) 0.030(4) -0.010(3) 0.024(4) -0.003(4)
C7 0.027(4) 0.029(3) 0.025(3) 0.002(3) 0.003(3) -0.002(3)
C8 0.027(4) 0.022(3) 0.023(3) 0.001(3) 0.011(3) 0.006(3)
C9 0.044(5) 0.030(4) 0.039(4) 0.006(3) 0.018(4) 0.003(3)
C10 0.023(4) 0.057(5) 0.035(4) 0.005(4) 0.010(3) 0.006(3)
C11 0.048(5) 0.028(4) 0.054(5) -0.002(3) 0.020(4) 0.005(4)
C12 0.024(4) 0.032(4) 0.050(5) 0.004(4) 0.005(3) 0.009(3)

loop_
_atom_type_symbol
_atom_type_description
_atom_type_scat_dispersion_real
_atom_type_scat_dispersion_imag
_atom_type_scat_source
C C 0.0033 0.0016 'International Tables Vol C Tables 4.2.6.8 and 6.1.1.4'
H H 0.0000 0.0000 'International Tables Vol C Tables 4.2.6.8 and 6.1.1.4'
N N 0.0061 0.0033 'International Tables Vol C Tables 4.2.6.8 and 6.1.1.4'
O O 0.0106 0.0060 'International Tables Vol C Tables 4.2.6.8 and 6.1.1.4'
Mo Mo -1.6832 0.6857 'International Tables Vol C Tables 4.2.6.8 and 6.1.1.4'

loop_
_geom_angle_atom_site_label_1
_geom_angle_atom_site_label_2
_geom_angle_atom_site_label_3
_geom_angle
_geom_angle_site_symmetry_1
_geom_angle_site_symmetry_3
_geom_angle_publ_flag
O3 Mo1 O10 105.2(2) . . ?
O3 Mo1 O8 103.1(2) . . ?
O10 Mo1 O8 101.1(2) . . ?
O3 Mo1 O9 100.6(2) . 2_657 ?
O10 Mo1 O9 96.55(19) . 2_657 ?
O8 Mo1 O9 145.44(16) . 2_657 ?
O3 Mo1 O4 88.85(18) . 2_657 ?
O10 Mo1 O4 163.68(17) . 2_657 ?
O8 Mo1 O4 83.31(16) . 2_657 ?
O9 Mo1 O4 72.32(15) 2_657 2_657 ?
O3 Mo1 O2 160.30(18) . . ?
O10 Mo1 O2 94.02(18) . . ?
O8 Mo1 O2 76.73(16) . . ?
O9 Mo1 O2 72.55(15) 2_657 . ?
O4 Mo1 O2 71.51(14) 2_657 . ?
O12 Mo2 O5 105.3(2) . 2_657 ?
O12 Mo2 O4 101.35(19) . . ?
O5 Mo2 O4 97.27(18) 2_657 . ?
O12 Mo2 O9 101.43(18) . 2_657 ?
O5 Mo2 O9 96.24(18) 2_657 2_657 ?
O4 Mo2 O9 149.34(17) . 2_657 ?
O12 Mo2 O2 98.26(19) . . ?
O5 Mo2 O2 156.49(18) 2_657 . ?
O4 Mo2 O2 77.99(16) . . ?
O9 Mo2 O2 78.67(16) 2_657 . ?
O12 Mo2 O2 174.09(18) . 2_657 ?
O5 Mo2 O2 80.65(16) 2_657 2_657 ?
O4 Mo2 O2 77.88(15) . 2_657 ?
O9 Mo2 O2 77.34(14) 2_657 2_657 ?
O2 Mo2 O2 75.84(17) . 2_657 ?
O12 Mo2 Mo4 90.14(15) . . ?
O5 Mo2 Mo4 133.38(13) 2_657 . ?
O4 Mo2 Mo4 36.13(12) . . ?
O9 Mo2 Mo4 123.94(12) 2_657 . ?
O2 Mo2 Mo4 45.30(10) . . ?
O2 Mo2 Mo4 85.86(10) 2_657 . ?
O11 Mo3 O1 106.3(2) . . ?
O11 Mo3 O8 99.3(2) . . ?
O1 Mo3 O8 102.4(2) . . ?
O11 Mo3 O7 97.91(19) . . ?
O1 Mo3 O7 101.2(2) . . ?
O8 Mo3 O7 145.43(18) . . ?
O11 Mo3 O5 163.89(19) . . ?
O1 Mo3 O5 89.75(19) . . ?
O8 Mo3 O5 77.67(16) . . ?
O7 Mo3 O5 77.51(16) . . ?
O11 Mo3 O2 93.68(18) . . ?
O1 Mo3 O2 159.93(19) . . ?
O8 Mo3 O2 75.25(16) . . ?
O7 Mo3 O2 73.92(16) . . ?
O5 Mo3 O2 70.22(14) . . ?
O6 Mo4 O13 103.7(2) . . ?
O6 Mo4 O7 100.4(2) . . ?
O13 Mo4 O7 102.61(19) . . ?
O6 Mo4 O4 100.31(19) . . ?
O13 Mo4 O4 95.40(19) . . ?
O7 Mo4 O4 148.34(17) . . ?
O6 Mo4 O2 159.70(19) . . ?
O13 Mo4 O2 96.33(17) . . ?
O7 Mo4 O2 78.27(16) . . ?
O4 Mo4 O2 74.00(15) . . ?
O6 Mo4 O9 87.09(18) . . ?
O13 Mo4 O9 164.86(18) . . ?
O7 Mo4 O9 85.55(16) . . ?
O4 Mo4 O9 71.90(15) . . ?
O2 Mo4 O9 72.61(14) . . ?
O6 Mo4 Mo2 135.33(16) . . ?
O13 Mo4 Mo2 85.43(15) . . ?
O7 Mo4 Mo2 120.43(12) . . ?
O4 Mo4 Mo2 35.03(10) . . ?
O2 Mo4 Mo2 42.19(10) . . ?
O9 Mo4 Mo2 79.43(10) . . ?
Mo2 O2 Mo4 92.51(14) . . ?
Mo2 O2 Mo1 91.58(14) . . ?
Mo4 O2 Mo1 164.7(2) . . ?
Mo2 O2 Mo2 104.16(17) . 2_657 ?
Mo4 O2 Mo2 97.46(13) . 2_657 ?
Mo1 O2 Mo2 95.80(14) . 2_657 ?
Mo2 O2 Mo3 163.7(2) . . ?
Mo4 O2 Mo3 86.87(13) . . ?
Mo1 O2 Mo3 85.09(12) . . ?
Mo2 O2 Mo3 92.08(14) 2_657 . ?
Mo2 O4 Mo4 108.84(18) . . ?
Mo2 O4 Mo1 111.98(18) . 2_657 ?
Mo4 O4 Mo1 103.37(16) . 2_657 ?
Mo2 O5 Mo3 117.0(2) 2_657 . ?
Mo4 O7 Mo3 116.3(2) . . ?
Mo1 O8 Mo3 117.3(2) . . ?
Mo2 O9 Mo1 111.14(19) 2_657 2_657 ?
Mo2 O9 Mo4 109.68(15) 2_657 . ?
Mo1 O9 Mo4 102.84(16) 2_657 . ?
C6 N1 C5 122.5(6) . . ?
C6 N1 H1B 118.7 . . ?
C5 N1 H1B 118.7 . . ?
C10 N2 C11 122.3(7) . . ?
C10 N2 H2B 118.8 . . ?
C11 N2 H2B 118.8 . . ?
C3 C1 C2 119.1(5) . 2_566 ?
C3 C1 C2 117.2(5) . . ?
C2 C1 C2 91.8(4) 2_566 . ?
C3 C1 H1 109.2 . . ?
C2 C1 H1 109.2 2_566 . ?
C2 C1 H1 109.2 . . ?
C8 C2 C1 117.7(5) . 2_566 ?
C8 C2 C1 118.7(5) . . ?
C1 C2 C1 88.2(4) 2_566 . ?
C8 C2 H2 110.2 . . ?
C1 C2 H2 110.2 2_566 . ?
C1 C2 H2 110.2 . . ?
C7 C3 C4 116.2(6) . . ?
C7 C3 C1 119.4(5) . . ?
C4 C3 C1 124.4(5) . . ?
C5 C4 C3 120.8(6) . . ?
C5 C4 H4 119.6 . . ?
C3 C4 H4 119.6 . . ?
N1 C5 C4 119.5(6) . . ?
N1 C5 H5 120.2 . . ?
C4 C5 H5 120.2 . . ?
N1 C6 C7 119.8(6) . . ?
N1 C6 H6 120.1 . . ?
C7 C6 H6 120.1 . . ?
C6 C7 C3 121.2(6) . . ?
C6 C7 H7 119.4 . . ?
C3 C7 H7 119.4 . . ?
C12 C8 C9 117.4(6) . . ?
C12 C8 C2 119.4(6) . . ?
C9 C8 C2 123.1(5) . . ?
C10 C9 C8 118.8(6) . . ?
C10 C9 H9 120.6 . . ?
C8 C9 H9 120.6 . . ?
N2 C10 C9 119.9(7) . . ?
N2 C10 H10 120.1 . . ?
C9 C10 H10 120.1 . . ?
N2 C11 C12 120.2(7) . . ?
N2 C11 H11 119.9 . . ?
C12 C11 H11 119.9 . . ?
C11 C12 C8 121.4(7) . . ?
C11 C12 H12 119.3 . . ?
C8 C12 H12 119.3 . . ?

loop_
_geom_bond_atom_site_label_1
_geom_bond_atom_site_label_2
_geom_bond_distance
_geom_bond_site_symmetry_2
_geom_bond_publ_flag
Mo1 O3 1.693(4) . ?
Mo1 O10 1.708(4) . ?
Mo1 O8 1.887(4) . ?
Mo1 O9 2.001(4) 2_657 ?
Mo1 O4 2.325(4) 2_657 ?
Mo1 O2 2.388(4) . ?
Mo2 O12 1.688(4) . ?
Mo2 O5 1.742(4) 2_657 ?
Mo2 O4 1.950(4) . ?
Mo2 O9 1.957(4) 2_657 ?
Mo2 O2 2.162(4) . ?
Mo2 O2 2.396(4) 2_657 ?
Mo2 Mo4 3.2156(9) . ?
Mo3 O11 1.689(4) . ?
Mo3 O1 1.699(5) . ?
Mo3 O8 1.922(4) . ?
Mo3 O7 1.935(4) . ?
Mo3 O5 2.311(4) . ?
Mo3 O2 2.423(4) . ?
Mo4 O6 1.696(4) . ?
Mo4 O13 1.713(4) . ?
Mo4 O7 1.879(4) . ?
Mo4 O4 2.003(4) . ?
Mo4 O2 2.288(4) . ?
Mo4 O9 2.342(4) . ?
O2 Mo2 2.396(4) 2_657 ?
O4 Mo1 2.325(4) 2_657 ?
O5 Mo2 1.742(4) 2_657 ?
O9 Mo2 1.957(4) 2_657 ?
O9 Mo1 2.001(4) 2_657 ?
N1 C6 1.313(8) . ?
N1 C5 1.338(8) . ?
N1 H1B 0.8600 . ?
N2 C10 1.317(8) . ?
N2 C11 1.323(9) . ?
N2 H2B 0.8600 . ?
C1 C3 1.498(8) . ?
C1 C2 1.563(7) 2_566 ?
C1 C2 1.596(8) . ?
C1 H1 0.9800 . ?
C2 C8 1.500(8) . ?
C2 C1 1.563(7) 2_566 ?
C2 H2 0.9800 . ?
C3 C7 1.394(8) . ?
C3 C4 1.398(8) . ?
C4 C5 1.364(9) . ?
C4 H4 0.9300 . ?
C5 H5 0.9300 . ?
C6 C7 1.363(9) . ?
C6 H6 0.9300 . ?
C7 H7 0.9300 . ?
C8 C12 1.374(8) . ?
C8 C9 1.402(9) . ?
C9 C10 1.395(10) . ?
C9 H9 0.9300 . ?
C10 H10 0.9300 . ?
C11 C12 1.346(9) . ?
C11 H11 0.9300 . ?
C12 H12 0.9300 . ?
